data_7227797
loop_
_publ_author_name
'Zhang, Li-Yang'
'Lu, Li-Ping'
'Zhu, Miao-Li'
'Feng, Si-Si'

_publ_section_title
;
 Self-assembly of lanthanide(iii) coordination polymers from a
 bifunctional 2-(pyridin-2-yl)-1H-imidazole-4,5-dicarboxylate ligand with
 the assistance of oxalate: syntheses, structures, luminescence, and
 magnetic properties
;
_journal_issue 14
_journal_name_full CrystEngComm
_journal_page_first 1953
_journal_paper_doi 10.1039/C7CE00149E
_journal_volume 19
_journal_year 2017
_chemical_formula_sum 'C14 H15 Eu2 N3 O17'
_chemical_formula_weight 801.21
_space_group_crystal_system monoclinic
_space_group_IT_number 14
_space_group_name_Hall '-P 2ybc'
_space_group_name_H-M_alt 'P 1 21/c 1'
_symmetry_space_group_name_Hall '-P 2ybc'
_symmetry_space_group_name_H-M 'P 1 21/c 1'
_atom_sites_solution_hydrogens mixed
_audit_creation_method SHELXL-2016/6
_audit_update_record
;
2017-02-28 deposited with the CCDC.
2017-03-06 downloaded from the CCDC.
;
_cell_angle_alpha 90
_cell_angle_beta 102.04(3)
_cell_angle_gamma 90
_cell_formula_units_Z 4
_cell_length_a 9.5740(19)
_cell_length_b 22.547(5)
_cell_length_c 10.122(2)
_cell_measurement_reflns_used 11418
_cell_measurement_temperature 100(2)
_cell_measurement_theta_max 30.95
_cell_measurement_theta_min 2.20
_cell_volume 2136.9(8)
_computing_structure_refinement 'SHELXL-2016/6 (Sheldrick, 2016)'
_diffrn_ambient_temperature 100(2)
_diffrn_measured_fraction_theta_full 1.000
_diffrn_measured_fraction_theta_max 1.000
_diffrn_measurement_device_type mar165
_diffrn_measurement_method 'oscillation mode'
_diffrn_radiation_type synchrotron
_diffrn_radiation_wavelength 0.720
_diffrn_reflns_av_R_equivalents 0.0381
_diffrn_reflns_av_unetI/netI 0.0432
_diffrn_reflns_Laue_measured_fraction_full 1.000
_diffrn_reflns_Laue_measured_fraction_max 1.000
_diffrn_reflns_limit_h_max 12
_diffrn_reflns_limit_h_min 0
_diffrn_reflns_limit_k_max 28
_diffrn_reflns_limit_k_min -28
_diffrn_reflns_limit_l_max 12
_diffrn_reflns_limit_l_min -12
_diffrn_reflns_number 8221
_diffrn_reflns_point_group_measured_fraction_full 1.000
_diffrn_reflns_point_group_measured_fraction_max 1.000
_diffrn_reflns_theta_full 25.595
_diffrn_reflns_theta_max 26.997
_diffrn_reflns_theta_min 2.203
_diffrn_source 'synchrotron, 3W1A at BSRF'
_exptl_absorpt_coefficient_mu 6.068
_exptl_absorpt_correction_T_max 0.4694
_exptl_absorpt_correction_T_min 0.3684
_exptl_absorpt_correction_type multi-scan
_exptl_absorpt_process_details '(HKL SCALEPACK; Otwinowski & Minor, 1997)'
_exptl_crystal_colour yellow
_exptl_crystal_density_diffrn 2.490
_exptl_crystal_density_method 'not measured'
_exptl_crystal_description block
_exptl_crystal_F_000 1528
_exptl_crystal_size_max 0.22
_exptl_crystal_size_mid 0.20
_exptl_crystal_size_min 0.15
_refine_diff_density_max 1.946
_refine_diff_density_min -2.542
_refine_diff_density_rms 0.211
_refine_ls_extinction_method none
_refine_ls_goodness_of_fit_ref 1.014
_refine_ls_hydrogen_treatment mixed
_refine_ls_matrix_type full
_refine_ls_number_parameters 338
_refine_ls_number_reflns 4489
_refine_ls_number_restraints 24
_refine_ls_restrained_S_all 1.015
_refine_ls_R_factor_all 0.0331
_refine_ls_R_factor_gt 0.0293
_refine_ls_shift/su_max 0.002
_refine_ls_shift/su_mean 0.000
_refine_ls_structure_factor_coef Fsqd
_refine_ls_weighting_details 'w=1/[\s^2^(Fo^2^)+(0.0491P)^2^] where P=(Fo^2^+2Fc^2^)/3'
_refine_ls_weighting_scheme calc
_refine_ls_wR_factor_gt 0.0736
_refine_ls_wR_factor_ref 0.0754
_reflns_Friedel_coverage 0.000
_reflns_number_gt 4050
_reflns_number_total 4489
_reflns_threshold_expression 'I > 2\s(I)'
_cod_data_source_file c7ce00149e2.cif
_cod_data_source_block Z6-Eu-zb60-14R1
_cod_depositor_comments 'Adding full bibliography for 7227795--7227805.cif.'
_cod_database_code 7227797
_shelx_shelxl_version_number 2016/6
_shelx_space_group_comment
;
The symmetry employed for this shelxl refinement is uniquely defined
by the following loop, which should always be used as a source of
symmetry information in preference to the above space-group names.
They are only intended as comments.
;

loop_
_space_group_symop_operation_xyz
'x, y, z'
'-x, y+1/2, -z+1/2'
'-x, -y, -z'
'x, -y-1/2, z-1/2'

loop_
_atom_site_label
_atom_site_type_symbol
_atom_site_fract_x
_atom_site_fract_y
_atom_site_fract_z
_atom_site_U_iso_or_equiv
_atom_site_adp_type
_atom_site_occupancy
_atom_site_site_symmetry_order
_atom_site_calc_flag
_atom_site_refinement_flags_posn
_atom_site_refinement_flags_adp
Eu1 Eu -0.25085(2) 0.72216(2) -0.04316(2) 0.00447(8) Uani 1 1 d . .
Eu2 Eu 0.28188(2) 0.56499(2) 0.14376(2) 0.00388(8) Uani 1 1 d . .
N1 N 0.2272(4) 0.49221(17) 0.3582(4) 0.0135(8) Uani 1 1 d . U
N2 N 0.4018(4) 0.58492(14) 0.3786(3) 0.0059(7) Uani 1 1 d . .
N3 N 0.4654(4) 0.58658(14) 0.6003(3) 0.0057(7) Uani 1 1 d . .
H3 H 0.475544 0.571614 0.679749 0.007 Uiso 1 1 d R U
O1 O -0.0675(3) 0.66083(13) -0.1055(3) 0.0105(6) Uani 1 1 d . .
O2 O -0.0347(3) 0.71058(13) 0.1391(3) 0.0085(6) Uani 1 1 d . .
O3 O 0.1679(3) 0.65797(12) 0.2095(3) 0.0077(6) Uani 1 1 d . .
O4 O 0.1511(3) 0.62078(13) -0.0473(3) 0.0099(6) Uani 1 1 d . .
O5 O -0.0743(3) 0.78886(13) -0.1010(3) 0.0105(6) Uani 1 1 d . .
H5A H -0.067523 0.786018 -0.180180 0.016 Uiso 1 1 d R U
H5B H 0.006792 0.786852 -0.054664 0.016 Uiso 1 1 d R U
O6 O -0.5112(3) 0.71532(13) -0.0290(3) 0.0105(6) Uani 1 1 d . .
H6A H -0.566507 0.699951 -0.092581 0.016 Uiso 1 1 d R U
H6B H -0.531443 0.702508 0.040502 0.016 Uiso 1 1 d R U
O7 O -0.2781(3) 0.62825(12) 0.0707(3) 0.0099(6) Uani 1 1 d . .
H7A H -0.240446 0.597685 0.051416 0.015 Uiso 1 1 d R U
H7B H -0.353332 0.618945 0.091758 0.015 Uiso 1 1 d R U
O8 O 0.3995(3) 0.56390(12) -0.0488(3) 0.0083(6) Uani 1 1 d . .
O9 O 0.5299(3) 0.50961(12) -0.1646(3) 0.0082(6) Uani 1 1 d . .
O10 O 0.1783(3) 0.48098(12) 0.0037(3) 0.0106(6) Uani 1 1 d . .
O11 O -0.0243(3) 0.44898(13) -0.1326(3) 0.0084(6) Uani 1 1 d . .
O12 O 0.4782(3) 0.63990(12) 0.1819(3) 0.0066(6) Uani 1 1 d . .
O13 O 0.6238(3) 0.70400(13) 0.3117(3) 0.0081(6) Uani 1 1 d . .
O14 O 0.7205(3) 0.70621(13) 0.6139(3) 0.0084(6) Uani 1 1 d . .
O15 O 0.6329(3) 0.66118(13) 0.7754(3) 0.0086(6) Uani 1 1 d . .
O16 O 0.7130(4) 0.3255(2) 0.2453(4) 0.0412(12) Uani 1 1 d D .
H16A H 0.772(6) 0.342(3) 0.209(6) 0.062 Uiso 1 1 d D U
H16B H 0.748(7) 0.324(3) 0.3266(17) 0.062 Uiso 1 1 d D U
O17 O 0.7741(4) 0.20911(16) 0.0258(3) 0.0191(7) Uani 1 1 d D .
H17A H 0.798(5) 0.194(2) 0.101(3) 0.029 Uiso 1 1 d D U
H17B H 0.701(4) 0.228(2) 0.025(5) 0.029 Uiso 1 1 d D U
C1 C 0.0478(4) 0.65027(17) -0.0250(4) 0.0073(8) Uani 1 1 d . U
C2 C 0.0627(4) 0.67565(17) 0.1220(4) 0.0077(8) Uani 1 1 d . .
C3 C 0.0438(4) 0.47986(16) -0.0382(4) 0.0053(8) Uani 1 1 d . .
C4 C 0.4786(4) 0.52144(16) -0.0613(4) 0.0056(8) Uani 1 1 d . U
C5 C 0.5395(4) 0.66089(18) 0.2976(4) 0.0061(8) Uani 1 1 d . .
C6 C 0.6408(4) 0.66910(17) 0.6541(4) 0.0065(8) Uani 1 1 d . .
C7 C 0.5023(4) 0.62899(16) 0.4142(4) 0.0041(7) Uani 1 1 d . .
C8 C 0.5440(4) 0.63103(17) 0.5542(4) 0.0050(7) Uani 1 1 d . .
C9 C 0.3822(4) 0.56007(17) 0.4925(4) 0.0052(8) Uani 1 1 d . .
C10 C 0.2785(4) 0.51114(18) 0.4873(4) 0.0082(8) Uani 1 1 d . .
C11 C 0.2373(5) 0.4871(2) 0.5995(5) 0.0165(10) Uani 1 1 d . .
H11 H 0.273147 0.502141 0.687718 0.020 Uiso 1 1 calc R U
C12 C 0.1403(6) 0.4395(2) 0.5772(6) 0.0247(12) Uani 1 1 d . .
H12 H 0.108107 0.421606 0.650416 0.030 Uiso 1 1 calc R U
C13 C 0.0921(5) 0.4190(2) 0.4454(6) 0.0257(12) Uani 1 1 d . .
H13 H 0.029833 0.385764 0.428609 0.031 Uiso 1 1 calc R U
C14 C 0.1346(5) 0.4468(2) 0.3409(5) 0.0174(10) Uani 1 1 d . .
H14 H 0.097004 0.433362 0.251544 0.021 Uiso 1 1 calc R U

loop_
_atom_site_aniso_label
_atom_site_aniso_U_11
_atom_site_aniso_U_22
_atom_site_aniso_U_33
_atom_site_aniso_U_23
_atom_site_aniso_U_13
_atom_site_aniso_U_12
Eu1 0.00459(11) 0.00306(11) 0.00476(12) -0.00009(7) -0.00128(8) 0.00112(7)
Eu2 0.00298(11) 0.00268(11) 0.00458(12) -0.00133(7) -0.00243(8) 0.00013(6)
N1 0.0079(14) 0.0122(14) 0.0179(15) -0.0057(12) -0.0026(12) 0.0017(11)
N2 0.0057(16) 0.0015(15) 0.0087(17) -0.0013(13) -0.0026(13) -0.0013(12)
N3 0.0056(16) 0.0076(16) 0.0027(16) 0.0006(13) -0.0022(13) -0.0012(13)
O1 0.0098(14) 0.0120(14) 0.0082(14) -0.0029(12) -0.0017(12) 0.0025(12)
O2 0.0077(14) 0.0103(13) 0.0070(14) -0.0019(11) 0.0004(11) 0.0027(11)
O3 0.0049(13) 0.0063(13) 0.0099(14) 0.0000(11) -0.0029(11) 0.0017(11)
O4 0.0111(15) 0.0114(14) 0.0073(14) 0.0015(12) 0.0020(12) 0.0055(12)
O5 0.0075(14) 0.0163(15) 0.0067(14) 0.0019(12) -0.0008(12) -0.0017(12)
O6 0.0119(15) 0.0137(15) 0.0053(14) 0.0012(11) 0.0006(12) -0.0011(11)
O7 0.0094(14) 0.0064(14) 0.0145(15) 0.0001(12) 0.0041(12) 0.0022(11)
O8 0.0059(14) 0.0064(14) 0.0115(15) 0.0004(11) -0.0003(12) 0.0027(10)
O9 0.0087(14) 0.0094(14) 0.0050(13) 0.0007(11) -0.0020(11) 0.0030(11)
O10 0.0047(13) 0.0064(13) 0.0183(16) -0.0063(12) -0.0035(12) 0.0001(11)
O11 0.0065(14) 0.0082(13) 0.0093(14) -0.0031(12) -0.0010(11) 0.0002(11)
O12 0.0061(13) 0.0100(14) 0.0033(13) -0.0034(11) -0.0002(11) -0.0040(11)
O13 0.0083(14) 0.0076(13) 0.0075(14) -0.0026(11) -0.0002(11) -0.0037(11)
O14 0.0067(14) 0.0081(13) 0.0085(14) 0.0022(11) -0.0029(11) -0.0034(11)
O15 0.0123(15) 0.0100(14) 0.0028(13) -0.0006(11) -0.0003(11) -0.0029(12)
O16 0.020(2) 0.078(3) 0.023(2) 0.020(2) 0.0001(17) -0.018(2)
O17 0.0157(17) 0.0251(18) 0.0154(17) 0.0045(14) 0.0008(14) 0.0027(14)
C1 0.0081(15) 0.0040(14) 0.0090(15) 0.0023(12) 0.0001(12) 0.0018(12)
C2 0.011(2) 0.0062(18) 0.0059(19) 0.0022(15) 0.0018(16) -0.0026(15)
C3 0.0052(18) 0.0021(17) 0.0076(19) 0.0017(15) -0.0006(15) -0.0013(14)
C4 0.0050(14) 0.0042(14) 0.0056(15) 0.0001(12) -0.0031(12) -0.0001(12)
C5 0.0042(18) 0.0082(18) 0.0047(19) 0.0002(15) -0.0019(15) 0.0025(15)
C6 0.0068(18) 0.0048(17) 0.0072(19) -0.0006(15) -0.0002(15) 0.0033(15)
C7 0.0012(17) 0.0043(17) 0.0065(19) -0.0002(15) 0.0004(14) -0.0018(14)
C8 0.0035(17) 0.0066(17) 0.0047(18) 0.0015(15) 0.0007(14) 0.0004(14)
C9 0.0025(18) 0.0067(18) 0.006(2) 0.0018(14) -0.0008(15) -0.0005(14)
C10 0.0042(18) 0.0052(18) 0.013(2) 0.0028(16) -0.0040(16) -0.0012(15)
C11 0.012(2) 0.022(2) 0.015(2) 0.0113(19) 0.0016(19) -0.0026(18)
C12 0.018(3) 0.025(3) 0.030(3) 0.017(2) 0.003(2) 0.000(2)
C13 0.016(2) 0.011(2) 0.042(3) 0.000(2) -0.013(2) -0.0007(19)
C14 0.013(2) 0.010(2) 0.026(3) -0.0081(19) -0.0033(19) -0.0024(17)

loop_
_atom_type_symbol
_atom_type_description
_atom_type_scat_dispersion_real
_atom_type_scat_dispersion_imag
_atom_type_scat_source
C C 0.0030 0.0020 'International Tables Vol C Tables 4.2.6.8 and 6.1.1.4'
H H 0.0000 0.0000 'International Tables Vol C Tables 4.2.6.8 and 6.1.1.4'
N N 0.0060 0.0030 'International Tables Vol C Tables 4.2.6.8 and 6.1.1.4'
O O 0.0110 0.0060 'International Tables Vol C Tables 4.2.6.8 and 6.1.1.4'
Eu Eu -0.0970 3.7690 'International Tables Vol C Tables 4.2.6.8 and 6.1.1.4'

loop_
_geom_angle_atom_site_label_1
_geom_angle_atom_site_label_2
_geom_angle_atom_site_label_3
_geom_angle
_geom_angle_site_symmetry_1
_geom_angle_site_symmetry_3
O14 Eu1 O13 79.58(10) 4_475 4_475
O14 Eu1 O15 145.91(10) 4_475 1_454
O13 Eu1 O15 80.37(10) 4_475 1_454
O14 Eu1 O1 140.51(10) 4_475 .
O13 Eu1 O1 122.70(10) 4_475 .
O15 Eu1 O1 73.51(10) 1_454 .
O14 Eu1 O5 85.51(10) 4_475 .
O13 Eu1 O5 72.75(10) 4_475 .
O15 Eu1 O5 114.21(10) 1_454 .
O1 Eu1 O5 73.21(11) . .
O14 Eu1 O7 103.87(10) 4_475 .
O13 Eu1 O7 143.84(10) 4_475 .
O15 Eu1 O7 77.58(10) 1_454 .
O1 Eu1 O7 77.46(10) . .
O5 Eu1 O7 142.91(10) . .
O14 Eu1 O2 76.33(10) 4_475 .
O13 Eu1 O2 140.28(10) 4_475 .
O15 Eu1 O2 134.17(10) 1_454 .
O1 Eu1 O2 66.16(10) . .
O5 Eu1 O2 74.29(10) . .
O7 Eu1 O2 73.37(10) . .
O14 Eu1 O6 75.24(10) 4_475 .
O13 Eu1 O6 72.61(10) 4_475 .
O15 Eu1 O6 72.59(10) 1_454 .
O1 Eu1 O6 139.16(10) . .
O5 Eu1 O6 142.77(10) . .
O7 Eu1 O6 73.62(10) . .
O2 Eu1 O6 129.03(10) . .
O14 Eu1 C6 147.25(10) 4_475 1_454
O13 Eu1 C6 69.76(10) 4_475 1_454
O15 Eu1 C6 18.73(10) 1_454 1_454
O1 Eu1 C6 69.53(10) . 1_454
O5 Eu1 C6 95.87(10) . 1_454
O7 Eu1 C6 94.64(10) . 1_454
O2 Eu1 C6 135.59(10) . 1_454
O6 Eu1 C6 84.64(10) . 1_454
O14 Eu1 C1 122.34(10) 4_475 .
O13 Eu1 C1 135.09(10) 4_475 .
O15 Eu1 C1 91.13(10) 1_454 .
O1 Eu1 C1 19.01(10) . .
O5 Eu1 C1 70.99(10) . .
O7 Eu1 C1 73.85(10) . .
O2 Eu1 C1 47.15(10) . .
O6 Eu1 C1 146.04(10) . .
C6 Eu1 C1 88.50(10) 1_454 .
O4 Eu2 O9 132.48(9) . 3_665
O4 Eu2 O8 67.46(10) . .
O9 Eu2 O8 66.91(9) 3_665 .
O4 Eu2 O10 81.96(10) . .
O9 Eu2 O10 73.73(10) 3_665 .
O8 Eu2 O10 74.28(10) . .
O4 Eu2 N2 137.43(10) . .
O9 Eu2 N2 81.64(10) 3_665 .
O8 Eu2 N2 124.96(11) . .
O10 Eu2 N2 138.86(10) . .
O4 Eu2 O11 71.61(10) . 3_565
O9 Eu2 O11 128.98(9) 3_665 3_565
O8 Eu2 O11 125.78(10) . 3_565
O10 Eu2 O11 66.05(10) . 3_565
N2 Eu2 O11 109.21(11) . 3_565
O4 Eu2 O12 91.10(10) . .
O9 Eu2 O12 86.23(10) 3_665 .
O8 Eu2 O12 70.92(9) . .
O10 Eu2 O12 144.48(10) . .
N2 Eu2 O12 62.72(10) . .
O11 Eu2 O12 143.83(9) 3_565 .
O4 Eu2 O3 66.32(9) . .
O9 Eu2 O3 154.68(9) 3_665 .
O8 Eu2 O3 121.07(9) . .
O10 Eu2 O3 130.69(9) . .
N2 Eu2 O3 74.50(10) . .
O11 Eu2 O3 68.52(9) 3_565 .
O12 Eu2 O3 75.49(9) . .
O4 Eu2 N1 139.32(10) . .
O9 Eu2 N1 77.72(10) 3_665 .
O8 Eu2 N1 141.99(10) . .
O10 Eu2 N1 83.07(10) . .
N2 Eu2 N1 59.48(10) . .
O11 Eu2 N1 67.74(10) 3_565 .
O12 Eu2 N1 121.52(10) . .
O3 Eu2 N1 96.86(10) . .
O4 Eu2 C1 20.89(10) . .
O9 Eu2 C1 152.97(10) 3_665 .
O8 Eu2 C1 88.16(10) . .
O10 Eu2 C1 90.10(10) . .
N2 Eu2 C1 123.10(11) . .
O11 Eu2 C1 57.63(10) 3_565 .
O12 Eu2 C1 95.61(10) . .
O3 Eu2 C1 48.70(10) . .
N1 Eu2 C1 122.51(10) . .
O4 Eu2 C4 85.33(9) . .
O9 Eu2 C4 47.78(9) 3_665 .
O8 Eu2 C4 19.72(9) . .
O10 Eu2 C4 67.24(10) . .
N2 Eu2 C4 117.36(11) . .
O11 Eu2 C4 130.02(10) 3_565 .
O12 Eu2 C4 77.53(9) . .
O3 Eu2 C4 139.97(9) . .
N1 Eu2 C4 122.50(10) . .
C1 Eu2 C4 106.22(10) . .
O4 Eu2 C2 47.65(10) . .
O9 Eu2 C2 173.12(10) 3_665 .
O8 Eu2 C2 110.67(10) . .
O10 Eu2 C2 112.21(10) . .
N2 Eu2 C2 95.20(11) . .
O11 Eu2 C2 57.82(10) 3_565 .
O12 Eu2 C2 86.89(10) . .
O3 Eu2 C2 20.84(10) . .
N1 Eu2 C2 106.00(10) . .
C1 Eu2 C2 28.39(10) . .
C4 Eu2 C2 130.27(10) . .
C14 N1 C10 117.4(4) . .
C14 N1 Eu2 124.0(3) . .
C10 N1 Eu2 117.5(3) . .
C9 N2 C7 107.1(3) . .
C9 N2 Eu2 129.8(3) . .
C7 N2 Eu2 123.0(3) . .
C9 N3 C8 108.5(3) . .
C9 N3 H3 121.0 . .
C8 N3 H3 129.4 . .
C1 O1 Eu1 122.0(3) . .
C2 O2 Eu1 119.3(3) . .
C2 O3 Eu2 113.9(3) . .
C1 O4 Eu2 115.4(3) . .
Eu1 O5 H5A 112.9 . .
Eu1 O5 H5B 116.9 . .
H5A O5 H5B 107.2 . .
Eu1 O6 H6A 117.6 . .
Eu1 O6 H6B 118.8 . .
H6A O6 H6B 107.1 . .
Eu1 O7 H7A 121.3 . .
Eu1 O7 H7B 121.9 . .
H7A O7 H7B 107.5 . .
C4 O8 Eu2 118.7(3) . .
C4 O9 Eu2 118.5(2) . 3_665
C3 O10 Eu2 118.0(2) . .
C3 O11 Eu2 117.6(2) . 3_565
C5 O12 Eu2 125.1(2) . .
C5 O13 Eu1 147.7(3) . 4_676
C6 O14 Eu1 148.4(3) . 4_676
C6 O15 Eu1 123.9(3) . 1_656
H16A O16 H16B 106.8(18) . .
H17A O17 H17B 106.9(18) . .
O4 C1 O1 127.4(4) . .
O4 C1 C2 116.4(4) . .
O1 C1 C2 116.1(3) . .
O4 C1 Eu2 43.75(19) . .
O1 C1 Eu2 153.6(3) . .
C2 C1 Eu2 78.3(2) . .
O4 C1 Eu1 166.4(3) . .
O1 C1 Eu1 39.04(19) . .
C2 C1 Eu1 77.1(2) . .
Eu2 C1 Eu1 147.76(14) . .
O2 C2 O3 127.4(4) . .
O2 C2 C1 115.7(3) . .
O3 C2 C1 116.8(3) . .
O2 C2 Eu2 163.8(3) . .
O3 C2 Eu2 45.27(19) . .
C1 C2 Eu2 73.4(2) . .
O11 C3 O10 126.7(4) . .
O11 C3 C3 117.2(4) . 3_565
O10 C3 C3 116.0(4) . 3_565
O11 C3 Eu2 42.37(19) . 3_565
O10 C3 Eu2 162.9(3) . 3_565
C3 C3 Eu2 76.3(3) 3_565 3_565
O11 C3 Eu2 163.0(3) . .
O10 C3 Eu2 41.81(18) . .
C3 C3 Eu2 76.1(3) 3_565 .
Eu2 C3 Eu2 152.36(13) 3_565 .
O8 C4 O9 126.3(4) . .
O8 C4 C4 117.4(4) . 3_665
O9 C4 C4 116.2(4) . 3_665
O8 C4 Eu2 41.6(2) . .
O9 C4 Eu2 165.3(3) . .
C4 C4 Eu2 76.6(3) 3_665 .
O8 C4 Eu2 165.0(3) . 3_665
O9 C4 Eu2 41.35(18) . 3_665
C4 C4 Eu2 75.5(3) 3_665 3_665
Eu2 C4 Eu2 152.17(13) . 3_665
O13 C5 O12 123.4(4) . .
O13 C5 C7 122.7(4) . .
O12 C5 C7 113.9(3) . .
O14 C6 O15 125.1(4) . .
O14 C6 C8 119.8(4) . .
O15 C6 C8 115.1(4) . .
O14 C6 Eu1 88.0(2) . 1_656
O15 C6 Eu1 37.34(18) . 1_656
C8 C6 Eu1 151.8(3) . 1_656
N2 C7 C8 109.0(3) . .
N2 C7 C5 114.3(3) . .
C8 C7 C5 136.6(4) . .
C7 C8 N3 104.9(3) . .
C7 C8 C6 135.7(4) . .
N3 C8 C6 119.3(3) . .
N2 C9 N3 110.4(3) . .
N2 C9 C10 119.9(4) . .
N3 C9 C10 129.7(4) . .
N1 C10 C11 123.6(4) . .
N1 C10 C9 111.9(4) . .
C11 C10 C9 124.5(4) . .
C10 C11 C12 117.2(5) . .
C10 C11 H11 121.4 . .
C12 C11 H11 121.4 . .
C13 C12 C11 118.8(5) . .
C13 C12 H12 120.6 . .
C11 C12 H12 120.6 . .
C14 C13 C12 119.8(5) . .
C14 C13 H13 120.1 . .
C12 C13 H13 120.1 . .
N1 C14 C13 123.0(5) . .
N1 C14 H14 118.5 . .
C13 C14 H14 118.5 . .

loop_
_geom_bond_atom_site_label_1
_geom_bond_atom_site_label_2
_geom_bond_distance
_geom_bond_site_symmetry_2
Eu1 O14 2.322(3) 4_475
Eu1 O13 2.374(3) 4_475
Eu1 O15 2.377(3) 1_454
Eu1 O1 2.419(3) .
Eu1 O5 2.424(3) .
Eu1 O7 2.450(3) .
Eu1 O2 2.482(3) .
Eu1 O6 2.531(3) .
Eu1 C6 3.251(4) 1_454
Eu1 C1 3.259(4) .
Eu2 O4 2.425(3) .
Eu2 O9 2.442(3) 3_665
Eu2 O8 2.446(3) .
Eu2 O10 2.449(3) .
Eu2 N2 2.456(3) .
Eu2 O11 2.465(3) 3_565
Eu2 O12 2.496(3) .
Eu2 O3 2.516(3) .
Eu2 N1 2.855(4) .
Eu2 C1 3.169(4) .
Eu2 C4 3.233(4) .
Eu2 C2 3.238(4) .
N1 C14 1.342(6) .
N1 C10 1.365(5) .
N2 C9 1.330(5) .
N2 C7 1.378(5) .
N3 C9 1.349(5) .
N3 C8 1.391(5) .
N3 H3 0.8591 .
O1 C1 1.251(5) .
O2 C2 1.259(5) .
O3 C2 1.260(5) .
O4 C1 1.250(5) .
O5 H5A 0.8200 .
O5 H5B 0.8200 .
O6 H6A 0.8202 .
O6 H6B 0.8201 .
O7 H7A 0.8199 .
O7 H7B 0.8200 .
O8 C4 1.244(5) .
O9 C4 1.273(5) .
O10 C3 1.269(5) .
O11 C3 1.250(5) .
O12 C5 1.286(5) .
O13 C5 1.252(5) .
O14 C6 1.256(5) .
O15 C6 1.258(5) .
O16 H16A 0.820(10) .
O16 H16B 0.821(10) .
O17 H17A 0.822(10) .
O17 H17B 0.821(10) .
C1 C2 1.572(6) .
C3 C3 1.549(8) 3_565
C4 C4 1.559(7) 3_665
C5 C7 1.487(5) .
C6 C8 1.492(5) .
C7 C8 1.391(5) .
C9 C10 1.478(5) .
C10 C11 1.388(6) .
C11 C12 1.407(7) .
C11 H11 0.9500 .
C12 C13 1.396(8) .
C12 H12 0.9500 .
C13 C14 1.363(8) .
C13 H13 0.9500 .
C14 H14 0.9500 .

loop_
_geom_hbond_atom_site_label_D
_geom_hbond_atom_site_label_H
_geom_hbond_atom_site_label_A
_geom_hbond_distance_DH
_geom_hbond_distance_HA
_geom_hbond_distance_DA
_geom_hbond_angle_DHA
_geom_hbond_site_symmetry_A
O17 H17B O6 0.821(10) 2.225(12) 3.045(5) 176(6) 3_565
O17 H17A O3 0.822(10) 2.045(13) 2.863(4) 173(5) 2_645
O16 H16B O17 0.821(10) 2.12(3) 2.884(5) 155(6) 4_566
O16 H16A O4 0.820(10) 2.11(3) 2.875(5) 156(6) 3_665
O7 H7B O12 0.82 2.07 2.806(4) 149.9 1_455
O7 H7A O10 0.82 1.99 2.801(4) 171.6 3_565
O6 H6B O12 0.82 2.00 2.747(4) 151.5 1_455
O6 H6A O16 0.82 1.94 2.759(5) 171.6 3_565
O5 H5B O17 0.82 2.06 2.816(5) 153.3 3_665
O5 H5A O2 0.82 1.92 2.736(4) 171.7 4_575
N3 H3 O9 0.86 2.09 2.906(4) 158.5 1_556

loop_
_geom_torsion_atom_site_label_1
_geom_torsion_atom_site_label_2
_geom_torsion_atom_site_label_3
_geom_torsion_atom_site_label_4
_geom_torsion
_geom_torsion_site_symmetry_1
_geom_torsion_site_symmetry_4
Eu2 O4 C1 O1 -146.3(4) . .
Eu2 O4 C1 C2 32.0(4) . .
Eu2 O4 C1 Eu1 -152.1(11) . .
Eu1 O1 C1 O4 -177.8(3) . .
Eu1 O1 C1 C2 3.9(5) . .
Eu1 O1 C1 Eu2 122.4(5) . .
Eu1 O2 C2 O3 -168.7(3) . .
Eu1 O2 C2 C1 9.7(4) . .
Eu1 O2 C2 Eu2 -111.6(10) . .
Eu2 O3 C2 O2 160.7(3) . .
Eu2 O3 C2 C1 -17.6(4) . .
O4 C1 C2 O2 172.5(4) . .
O1 C1 C2 O2 -9.1(5) . .
Eu2 C1 C2 O2 -165.6(3) . .
Eu1 C1 C2 O2 -6.6(3) . .
O4 C1 C2 O3 -9.0(5) . .
O1 C1 C2 O3 169.4(4) . .
Eu2 C1 C2 O3 13.0(3) . .
Eu1 C1 C2 O3 172.0(3) . .
O4 C1 C2 Eu2 -22.0(3) . .
O1 C1 C2 Eu2 156.5(3) . .
Eu1 C1 C2 Eu2 159.00(10) . .
Eu2 O11 C3 O10 162.2(3) 3_565 .
Eu2 O11 C3 C3 -16.5(5) 3_565 3_565
Eu2 O11 C3 Eu2 -155.6(8) 3_565 .
Eu2 O10 C3 O11 162.9(3) . .
Eu2 O10 C3 C3 -18.5(5) . 3_565
Eu2 O10 C3 Eu2 -152.4(8) . 3_565
Eu2 O8 C4 O9 168.7(3) . .
Eu2 O8 C4 C4 -12.1(6) . 3_665
Eu2 O8 C4 Eu2 -160.0(9) . 3_665
Eu2 O9 C4 O8 168.2(3) 3_665 .
Eu2 O9 C4 C4 -11.1(5) 3_665 3_665
Eu2 O9 C4 Eu2 -160.8(9) 3_665 .
Eu1 O13 C5 O12 165.9(3) 4_676 .
Eu1 O13 C5 C7 -14.6(7) 4_676 .
Eu2 O12 C5 O13 -170.0(3) . .
Eu2 O12 C5 C7 10.4(5) . .
Eu1 O14 C6 O15 -137.6(4) 4_676 .
Eu1 O14 C6 C8 41.3(7) 4_676 .
Eu1 O14 C6 Eu1 -133.4(4) 4_676 1_656
Eu1 O15 C6 O14 7.0(5) 1_656 .
Eu1 O15 C6 C8 -172.0(2) 1_656 .
C9 N2 C7 C8 -0.4(4) . .
Eu2 N2 C7 C8 176.8(2) . .
C9 N2 C7 C5 178.8(3) . .
Eu2 N2 C7 C5 -4.0(4) . .
O13 C5 C7 N2 176.5(4) . .
O12 C5 C7 N2 -3.9(5) . .
O13 C5 C7 C8 -4.6(7) . .
O12 C5 C7 C8 175.0(4) . .
N2 C7 C8 N3 0.2(4) . .
C5 C7 C8 N3 -178.7(4) . .
N2 C7 C8 C6 -176.6(4) . .
C5 C7 C8 C6 4.5(8) . .
C9 N3 C8 C7 0.0(4) . .
C9 N3 C8 C6 177.5(3) . .
O14 C6 C8 C7 -9.1(7) . .
O15 C6 C8 C7 170.0(4) . .
Eu1 C6 C8 C7 159.6(4) 1_656 .
O14 C6 C8 N3 174.4(3) . .
O15 C6 C8 N3 -6.5(5) . .
Eu1 C6 C8 N3 -16.9(7) 1_656 .
C7 N2 C9 N3 0.4(4) . .
Eu2 N2 C9 N3 -176.6(2) . .
C7 N2 C9 C10 179.5(3) . .
Eu2 N2 C9 C10 2.5(5) . .
C8 N3 C9 N2 -0.2(5) . .
C8 N3 C9 C10 -179.2(4) . .
C14 N1 C10 C11 -1.7(6) . .
Eu2 N1 C10 C11 166.9(3) . .
C14 N1 C10 C9 178.3(4) . .
Eu2 N1 C10 C9 -13.0(4) . .
N2 C9 C10 N1 8.1(5) . .
N3 C9 C10 N1 -173.0(4) . .
N2 C9 C10 C11 -171.8(4) . .
N3 C9 C10 C11 7.1(7) . .
N1 C10 C11 C12 1.9(7) . .
C9 C10 C11 C12 -178.3(4) . .
C10 C11 C12 C13 0.5(7) . .
C11 C12 C13 C14 -2.8(7) . .
C10 N1 C14 C13 -0.8(7) . .
Eu2 N1 C14 C13 -168.6(4) . .
C12 C13 C14 N1 3.0(8) . .
